data_7051319
loop_
_publ_author_name
'Castillo, Oscar'
'Luque, Antonio'
'Iglesias, Sonia'
'Vitoria, Pablo'
'Rom\'an, Pascual'

_publ_contact_author
;
'Antonio Luque. Departamento de Quimica Inorganica. Facultad de Ciencias
 Universidad del Pais Vasco,  Apdo. 644, E-48080 Bilbao, Spain
;
_publ_section_title
;
 Synthesis, crystal structure, thermal behaviour and magnetic
 properties of a novel one-dimensional copper(II) complex containing
 neutral and deprotonated 3-hydroxypyridine ligands
;
_journal_issue 10
_journal_name_full 'New Journal of Chemistry'
_journal_page_first 771
_journal_paper_doi 10.1039/b004072j
_journal_volume 24
_journal_year 2000
_chemical_compound_source 'aqueous synthesis'
_chemical_formula_sum 'C15 H19 Cu N3 O6'
_chemical_formula_weight 400.87
_chemical_name_systematic
;
catena-[(mu!2$-pyridin-3-onato-N,0)-{aqua-(pyridin-3-onato)
(3-hydroxypyridine)-copper(II)}-water(1/2)]
;
_space_group_IT_number 14
_symmetry_cell_setting monoclinic
_symmetry_space_group_name_Hall '-P 2ybc'
_symmetry_space_group_name_H-M 'P 1 21/c 1'
_atom_sites_solution_hydrogens difmap
_atom_sites_solution_primary direct
_atom_sites_solution_secondary difmap
_audit_creation_method SHELXL
_cell_angle_alpha 90.00
_cell_angle_beta 103.87(2)
_cell_angle_gamma 90.00
_cell_formula_units_Z 4
_cell_length_a 8.992(2)
_cell_length_b 13.718(1)
_cell_length_c 14.130(3)
_cell_measurement_reflns_used 25
_cell_measurement_temperature 293(2)
_cell_measurement_theta_max 12.02
_cell_measurement_theta_min 7.68
_cell_volume 1692.1(6)
_computing_cell_refinement 'local programs'
_computing_data_collection 'CAD4 programs'
_computing_data_reduction 'XCAD (Harms and Wocadlo,1995)'
_computing_molecular_graphics 'PLATON (Spek, 1990)'
_computing_structure_refinement 'SHELXL-93 (Sheldrick, 1993)'
_computing_structure_solution 'SIR-92 (Altomare, 1993)'
_diffrn_ambient_temperature 293(2)
_diffrn_measurement_device_type 'Enraf Nonius CAD4 diffractometer'
_diffrn_measurement_method '\w/2\q mode'
_diffrn_radiation_monochromator graphite
_diffrn_radiation_source 'fine-focus sealed tube'
_diffrn_radiation_type MoK\a
_diffrn_radiation_wavelength 0.71069
_diffrn_reflns_av_R_equivalents 0.0285
_diffrn_reflns_av_sigmaI/netI 0.0540
_diffrn_reflns_limit_h_max 12
_diffrn_reflns_limit_h_min -12
_diffrn_reflns_limit_k_max 19
_diffrn_reflns_limit_k_min 0
_diffrn_reflns_limit_l_max 19
_diffrn_reflns_limit_l_min 0
_diffrn_reflns_number 5116
_diffrn_reflns_theta_max 30.00
_diffrn_reflns_theta_min 2.10
_diffrn_standards_interval_count 98
_diffrn_standards_interval_time 3600
_diffrn_standards_number 2
_exptl_absorpt_coefficient_mu 1.328
_exptl_absorpt_correction_type none
_exptl_crystal_colour dark-green
_exptl_crystal_density_diffrn 1.574
_exptl_crystal_density_meas 1.56(1)
_exptl_crystal_density_method flotation
_exptl_crystal_description prismatic
_exptl_crystal_F_000 828
_refine_diff_density_max 0.491
_refine_diff_density_min -0.484
_refine_diff_density_rms 0.086
_refine_ls_extinction_method none
_refine_ls_goodness_of_fit_ref 1.007
_refine_ls_hydrogen_treatment mixed
_refine_ls_matrix_type full
_refine_ls_number_parameters 286
_refine_ls_number_reflns 4932
_refine_ls_number_restraints 0
_refine_ls_restrained_S_all 1.007
_refine_ls_R_factor_all 0.0716
_refine_ls_R_factor_gt 0.0373
_refine_ls_shift/su_max 0.030
_refine_ls_shift/su_mean 0.001
_refine_ls_structure_factor_coef Fsqd
_refine_ls_weighting_details 'calc w=1/[\s^2^(Fo^2^)+(0.0527P)^2^+0.0000P] where P=(Fo^2^+2Fc^2^)/3'
_refine_ls_weighting_scheme calc
_refine_ls_wR_factor_gt 0.0909
_refine_ls_wR_factor_ref 0.0972
_reflns_number_gt 3395
_reflns_number_total 4932
_reflns_threshold_expression >2sigma(I)
_cod_data_source_file b004072j.txt
_cod_data_source_block compound1
_cod_original_cell_volume 1692.1(5)
_cod_original_sg_symbol_H-M P21/c
_cod_original_formula_sum 'C15 H19 Cu1 N3 O6'
_cod_database_code 7051319

loop_
_symmetry_equiv_pos_as_xyz
'x, y, z'
'-x, y+1/2, -z+1/2'
'-x, -y, -z'
'x, -y+1/2, z+1/2'

loop_
_atom_site_label
_atom_site_type_symbol
_atom_site_fract_x
_atom_site_fract_y
_atom_site_fract_z
_atom_site_U_iso_or_equiv
_atom_site_adp_type
_atom_site_occupancy
_atom_site_symmetry_multiplicity
_atom_site_calc_flag
_atom_site_refinement_flags
_atom_site_disorder_assembly
_atom_site_disorder_group
Cu1 Cu 0.08254(3) 0.224977(18) 0.743223(19) 0.02100(8) Uani 1 1 d . . .
O1 O 0.1894(2) 0.17909(16) 0.89412(13) 0.0340(4) Uani 1 1 d . . .
O27 O 0.4367(2) 0.23581(15) 0.49736(12) 0.0390(4) Uani 1 1 d . . .
O17 O -0.3105(2) 0.23639(15) 0.96627(13) 0.0407(4) Uani 1 1 d . . .
O37 O 0.1251(2) 0.36373(11) 0.72192(12) 0.0292(4) Uani 1 1 d . . .
N31 N 0.0178(2) 0.59580(13) 0.80696(13) 0.0236(4) Uani 1 1 d . . .
N21 N 0.2717(2) 0.18386(13) 0.70004(14) 0.0245(4) Uani 1 1 d . . .
N11 N -0.1164(2) 0.26660(14) 0.77479(14) 0.0259(4) Uani 1 1 d . . .
O2 O 0.1170(3) 0.43677(15) 0.53848(14) 0.0488(5) Uani 1 1 d . . .
O3 O 0.3824(4) 0.5320(2) 0.5310(3) 0.1075(12) Uani 1 1 d . . .
C12 C -0.1528(3) 0.24033(18) 0.85745(18) 0.0290(5) Uani 1 1 d . . .
C13 C -0.2876(3) 0.26803(18) 0.88154(17) 0.0286(5) Uani 1 1 d . . .
C14 C -0.3902(3) 0.32635(19) 0.81505(19) 0.0342(5) Uani 1 1 d . . .
C15 C -0.3522(3) 0.3522(2) 0.7302(2) 0.0347(5) Uani 1 1 d . . .
C16 C -0.2156(3) 0.32188(18) 0.71128(17) 0.0292(5) Uani 1 1 d . . .
C22 C 0.2975(3) 0.22195(17) 0.61849(16) 0.0253(4) Uani 1 1 d . . .
C23 C 0.4203(3) 0.19540(18) 0.57861(17) 0.0273(5) Uani 1 1 d . . .
C24 C 0.5201(3) 0.1252(2) 0.6301(2) 0.0360(6) Uani 1 1 d . . .
C25 C 0.4940(3) 0.0867(2) 0.7144(2) 0.0403(6) Uani 1 1 d . . .
C26 C 0.3690(3) 0.11634(18) 0.74773(19) 0.0346(5) Uani 1 1 d . . .
C32 C 0.0337(3) 0.52106(15) 0.74917(17) 0.0261(5) Uani 1 1 d . . .
C33 C 0.1109(3) 0.43448(15) 0.78321(17) 0.0242(4) Uani 1 1 d . . .
C34 C 0.1708(3) 0.42846(17) 0.88368(19) 0.0325(5) Uani 1 1 d . . .
C35 C 0.1528(3) 0.50504(18) 0.94319(19) 0.0345(5) Uani 1 1 d . . .
C36 C 0.0756(3) 0.58794(17) 0.90313(17) 0.0288(5) Uani 1 1 d . . .
H321 H -0.012(3) 0.528(2) 0.679(2) 0.035(7) Uiso 1 1 d . . .
H361 H 0.065(3) 0.644(2) 0.9377(19) 0.031(7) Uiso 1 1 d . . .
H341 H 0.221(3) 0.3746(19) 0.9074(18) 0.024(6) Uiso 1 1 d . . .
H351 H 0.192(3) 0.497(2) 1.007(2) 0.041(8) Uiso 1 1 d . . .
H11 H 0.259(4) 0.202(2) 0.922(2) 0.039(9) Uiso 1 1 d . . .
H12 H 0.166(4) 0.145(3) 0.934(3) 0.073(13) Uiso 1 1 d . . .
H261 H 0.346(3) 0.088(2) 0.807(2) 0.040(8) Uiso 1 1 d . . .
H221 H 0.232(4) 0.269(2) 0.593(2) 0.047(9) Uiso 1 1 d . . .
H121 H -0.080(4) 0.198(2) 0.903(2) 0.047(9) Uiso 1 1 d . . .
H151 H -0.421(4) 0.387(2) 0.683(2) 0.048(9) Uiso 1 1 d . . .
H251 H 0.551(4) 0.042(2) 0.747(2) 0.048(9) Uiso 1 1 d . . .
H161 H -0.192(3) 0.3399(19) 0.6532(19) 0.026(6) Uiso 1 1 d . . .
H141 H -0.482(3) 0.342(2) 0.831(2) 0.045(8) Uiso 1 1 d . . .
H241 H 0.603(4) 0.114(3) 0.607(2) 0.061(10) Uiso 1 1 d . . .
H171 H -0.417(6) 0.251(4) 0.979(4) 0.074(23) Uiso 1 1 d . . .
H21 H 0.1226 0.4000 0.5989 0.050 Uiso 1 1 d . . .
H22 H 0.0249 0.4600 0.5250 0.050 Uiso 1 1 d . . .
H31 H 0.2976 0.5033 0.5170 0.050 Uiso 1 1 d . . .
H32 H 0.3467 0.6000 0.5249 0.050 Uiso 1 1 d . . .

loop_
_atom_site_aniso_label
_atom_site_aniso_U_11
_atom_site_aniso_U_22
_atom_site_aniso_U_33
_atom_site_aniso_U_23
_atom_site_aniso_U_13
_atom_site_aniso_U_12
Cu1 0.02521(13) 0.01738(12) 0.02555(13) 0.00090(11) 0.01615(10) 0.00060(11)
O1 0.0319(10) 0.0448(11) 0.0246(9) 0.0059(8) 0.0055(8) -0.0052(9)
O27 0.0272(8) 0.0643(12) 0.0309(9) 0.0092(9) 0.0178(7) 0.0059(9)
O17 0.0337(9) 0.0595(12) 0.0363(9) 0.0050(9) 0.0229(8) 0.0087(9)
O37 0.0420(9) 0.0171(7) 0.0364(9) 0.0015(6) 0.0248(8) 0.0009(7)
N31 0.0267(9) 0.0176(8) 0.0298(9) -0.0007(7) 0.0134(7) 0.0003(7)
N21 0.0252(9) 0.0222(8) 0.0304(10) 0.0010(7) 0.0153(8) 0.0015(7)
N11 0.0261(9) 0.0258(9) 0.0301(9) -0.0019(8) 0.0154(7) 0.0011(8)
O2 0.0637(14) 0.0497(12) 0.0379(10) 0.0059(9) 0.0216(10) 0.0219(10)
O3 0.105(3) 0.0554(17) 0.173(4) -0.024(2) 0.055(3) -0.0205(17)
C12 0.0271(11) 0.0326(11) 0.0319(12) 0.0009(10) 0.0162(9) 0.0036(9)
C13 0.0256(10) 0.0339(12) 0.0307(11) -0.0042(10) 0.0153(9) 0.0002(10)
C14 0.0242(11) 0.0370(13) 0.0440(14) -0.0033(11) 0.0135(10) 0.0055(10)
C15 0.0289(12) 0.0366(13) 0.0387(14) 0.0024(11) 0.0086(11) 0.0043(10)
C16 0.0308(12) 0.0309(11) 0.0278(11) -0.0007(9) 0.0106(9) -0.0016(10)
C22 0.0227(10) 0.0294(10) 0.0272(10) -0.0004(10) 0.0125(8) 0.0023(9)
C23 0.0218(10) 0.0346(11) 0.0292(11) -0.0048(9) 0.0130(9) -0.0043(9)
C24 0.0273(12) 0.0414(14) 0.0452(15) -0.0021(11) 0.0203(11) 0.0069(10)
C25 0.0380(14) 0.0364(13) 0.0519(16) 0.0118(12) 0.0215(13) 0.0153(11)
C26 0.0411(14) 0.0281(11) 0.0419(14) 0.0106(10) 0.0242(12) 0.0094(10)
C32 0.0319(12) 0.0209(10) 0.0280(11) 0.0010(8) 0.0121(10) 0.0037(9)
C33 0.0275(11) 0.0176(9) 0.0329(11) 0.0009(8) 0.0179(9) -0.0010(8)
C34 0.0346(13) 0.0236(11) 0.0388(13) 0.0056(10) 0.0079(11) 0.0058(10)
C35 0.0396(14) 0.0336(12) 0.0281(12) 0.0018(10) 0.0041(11) 0.0009(10)
C36 0.0339(12) 0.0234(10) 0.0307(12) -0.0047(9) 0.0110(10) -0.0005(9)

loop_
_atom_type_symbol
_atom_type_description
_atom_type_scat_dispersion_real
_atom_type_scat_dispersion_imag
_atom_type_scat_source
C C 0.0033 0.0016 'International Tables Vol C Tables 4.2.6.8 and 6.1.1.4'
H H 0.0000 0.0000 'International Tables Vol C Tables 4.2.6.8 and 6.1.1.4'
Cu Cu 0.3201 1.2651 'International Tables Vol C Tables 4.2.6.8 and 6.1.1.4'
N N 0.0061 0.0033 'International Tables Vol C Tables 4.2.6.8 and 6.1.1.4'
O O 0.0106 0.0060 'International Tables Vol C Tables 4.2.6.8 and 6.1.1.4'

loop_
_geom_angle_atom_site_label_1
_geom_angle_atom_site_label_2
_geom_angle_atom_site_label_3
_geom_angle
_geom_angle_site_symmetry_1
_geom_angle_site_symmetry_3
_geom_angle_publ_flag
O37 Cu1 N21 90.87(7) . . ?
O37 Cu1 N11 88.60(7) . . ?
N21 Cu1 N11 175.28(8) . . ?
O37 Cu1 N31 150.40(7) . 2_546 ?
N21 Cu1 N31 89.23(7) . 2_546 ?
N11 Cu1 N31 88.93(7) . 2_546 ?
O37 Cu1 O1 111.44(8) . . ?
N21 Cu1 O1 90.52(8) . . ?
N11 Cu1 O1 94.04(8) . . ?
N31 Cu1 O1 98.16(8) 2_546 . ?
C33 O37 Cu1 123.5(1) . . ?
C36 N31 C32 119.0(2) . . ?
C36 N31 Cu1 117.1(2) . 2_556 ?
C32 N31 Cu1 123.8(2) . 2_556 ?
C22 N21 C26 118.5(2) . . ?
C22 N21 Cu1 119.0(2) . . ?
C26 N21 Cu1 122.5(2) . . ?
C12 N11 C16 118.4(2) . . ?
C12 N11 Cu1 122.0(2) . . ?
C16 N11 Cu1 119.6(2) . . ?
N11 C12 C13 123.5(2) . . ?
O17 C13 C12 117.5(2) . . ?
O17 C13 C14 124.7(2) . . ?
C12 C13 C14 117.8(2) . . ?
C15 C14 C13 118.2(2) . . ?
C14 C15 C16 120.8(2) . . ?
N11 C16 C15 121.4(2) . . ?
N21 C22 C23 124.1(2) . . ?
O27 C23 C24 123.6(2) . . ?
O27 C23 C22 120.4(2) . . ?
C24 C23 C22 116.1(2) . . ?
C25 C24 C23 119.7(2) . . ?
C24 C25 C26 120.3(2) . . ?
N21 C26 C25 121.3(2) . . ?
N31 C32 C33 123.8(2) . . ?
O37 C33 C34 123.1(2) . . ?
O37 C33 C32 120.9(2) . . ?
C34 C33 C32 116.0(2) . . ?
C35 C34 C33 120.2(2) . . ?
C34 C35 C36 119.9(2) . . ?
N31 C36 C35 121.2(2) . . ?

loop_
_geom_bond_atom_site_label_1
_geom_bond_atom_site_label_2
_geom_bond_distance
_geom_bond_site_symmetry_2
_geom_bond_publ_flag
Cu1 O37 1.979(2) . ?
Cu1 N21 2.021(2) . ?
Cu1 N11 2.027(2) . ?
Cu1 N31 2.037(2) 2_546 ?
Cu1 O1 2.210(2) . ?
O27 C23 1.315(3) . ?
O17 C13 1.335(3) . ?
O37 C33 1.327(3) . ?
N31 C36 1.338(3) . ?
N31 C32 1.340(3) . ?
N21 C22 1.335(3) . ?
N21 C26 1.340(3) . ?
N11 C12 1.336(3) . ?
N11 C16 1.339(3) . ?
C12 C13 1.389(3) . ?
C13 C14 1.399(3) . ?
C14 C15 1.370(4) . ?
C15 C16 1.381(3) . ?
C22 C23 1.403(3) . ?
C23 C24 1.396(4) . ?
C24 C25 1.374(4) . ?
C25 C26 1.380(3) . ?
C32 C33 1.401(3) . ?
C33 C34 1.395(3) . ?
C34 C35 1.379(4) . ?
C35 C36 1.381(3) . ?

loop_
_geom_hbond_atom_site_label_D
_geom_hbond_atom_site_label_H
_geom_hbond_atom_site_label_A
_geom_hbond_distance_DH
_geom_hbond_distance_HA
_geom_hbond_distance_DA
_geom_hbond_angle_DHA
_geom_hbond_site_symmetry_A
_geom_hbond_publ_flag
O1 H11 O27 0.73(3) 1.90(3) 2.623(3) 178(4) 4_555 ?
O1 H12 O2 0.80(4) 1.99(4) 2.783(3) 177(4) 4_555 ?
O2 H21 O37 0.9825 1.8030 2.764(3) 164.94 . ?
O2 H22 O2 0.8649 1.9721 2.743(3) 147.75 3_566 ?
O3 H31 O2 0.8386 1.9490 2.745(4) 158.06 . ?
O3 H32 O17 0.9836 1.9083 2.880(4) 168.92 2_556 ?
O17 H171 O27 1.04(6) 1.41(6) 2.446(3) 176(5) 4_455 ?
